data_7202199
loop_
_publ_author_name
'Smart, Paul'
'Espallargas, Guillermo M\'inguez'
'Brammer, Lee'

_publ_section_title
;
 Competition between coordination network and halogen bond network
 formation: towards halogen-bond functionalised network materials using
 copper-iodobenzoate units
;
_journal_issue 10
_journal_name_full CrystEngComm
_journal_page_first 1335
_journal_paper_doi 10.1039/b806765a
_journal_volume 10
_journal_year 2008
_chemical_formula_moiety 'C34 H30 Cu2 I4 N2 O10'
_chemical_formula_sum 'C34 H30 Cu2 I4 N2 O10'
_chemical_formula_weight 1261.28
_chemical_name_systematic
;
?
;
_space_group_IT_number 43
_symmetry_cell_setting orthorhombic
_symmetry_space_group_name_Hall 'F 2 -2d'
_symmetry_space_group_name_H-M 'F d d 2'
_atom_sites_solution_hydrogens geom
_atom_sites_solution_primary direct
_atom_sites_solution_secondary difmap
_audit_creation_method SHELXL-97
_cell_angle_alpha 90.00
_cell_angle_beta 90.00
_cell_angle_gamma 90.00
_cell_formula_units_Z 8
_cell_length_a 44.405(3)
_cell_length_b 10.6645(7)
_cell_length_c 17.5239(12)
_cell_measurement_reflns_used 9989
_cell_measurement_temperature 100(2)
_cell_measurement_theta_max 60.977
_cell_measurement_theta_min 4.564
_cell_volume 8298.6(10)
_computing_structure_refinement 'SHELXL-97 (Sheldrick, 1997)'
_computing_structure_solution 'SHELXS-97 (Sheldrick, 1990)'
_diffrn_ambient_temperature 100(2)
_diffrn_measured_fraction_theta_full 1.000
_diffrn_measured_fraction_theta_max 1.000
_diffrn_measurement_device_type 'CCD area detector'
_diffrn_measurement_method 'phi and omega scans'
_diffrn_radiation_monochromator graphite
_diffrn_radiation_source 'fine-focus sealed tube'
_diffrn_radiation_type MoK\a
_diffrn_radiation_wavelength 0.71073
_diffrn_reflns_av_R_equivalents 0.0410
_diffrn_reflns_av_sigmaI/netI 0.0229
_diffrn_reflns_limit_h_max 60
_diffrn_reflns_limit_h_min -60
_diffrn_reflns_limit_k_max 14
_diffrn_reflns_limit_k_min -14
_diffrn_reflns_limit_l_max 24
_diffrn_reflns_limit_l_min -24
_diffrn_reflns_number 49462
_diffrn_reflns_theta_full 29.13
_diffrn_reflns_theta_max 29.13
_diffrn_reflns_theta_min 1.83
_exptl_absorpt_coefficient_mu 4.054
_exptl_absorpt_correction_T_max 0.8230
_exptl_absorpt_correction_T_min 0.4831
_exptl_absorpt_correction_type multi-scan
_exptl_absorpt_process_details sadabs
_exptl_crystal_colour blue
_exptl_crystal_density_diffrn 2.019
_exptl_crystal_density_method 'not measured'
_exptl_crystal_description needle
_exptl_crystal_F_000 4784
_exptl_crystal_size_max 0.21
_exptl_crystal_size_mid 0.18
_exptl_crystal_size_min 0.05
_refine_diff_density_max 1.108
_refine_diff_density_min -1.101
_refine_diff_density_rms 0.094
_refine_ls_abs_structure_details 'Flack H D (1983), Acta Cryst. A39, 876-881'
_refine_ls_abs_structure_Flack 0.050(14)
_refine_ls_extinction_method none
_refine_ls_goodness_of_fit_ref 1.123
_refine_ls_hydrogen_treatment constr
_refine_ls_matrix_type full
_refine_ls_number_parameters 237
_refine_ls_number_reflns 5582
_refine_ls_number_restraints 1
_refine_ls_restrained_S_all 1.123
_refine_ls_R_factor_all 0.0236
_refine_ls_R_factor_gt 0.0230
_refine_ls_shift/su_max 0.003
_refine_ls_shift/su_mean 0.000
_refine_ls_structure_factor_coef Fsqd
_refine_ls_weighting_details 'calc w=1/[\s^2^(Fo^2^)+(0.0227P)^2^+43.1622P] where P=(Fo^2^+2Fc^2^)/3'
_refine_ls_weighting_scheme calc
_refine_ls_wR_factor_gt 0.0584
_refine_ls_wR_factor_ref 0.0586
_reflns_number_gt 5481
_reflns_number_total 5582
_reflns_threshold_expression >2sigma(I)
_cod_data_source_file b806765a.txt
_cod_data_source_block 1
_cod_depositor_comments
;
The following automatic conversions were performed:
'_symmetry_cell_setting' value 'Orthorhombic' changed to 'orthorhombic'
according to '/home/saulius/struct/CIF-dictionaries/cif_core.dic'
dictionary named 'cif_core.dic' version 2.4.1 from 2010-06-29.

Automatic conversion script
Id: cif_fix_enum 1527 2010-12-29 10:47:43Z saulius 
;
_cod_original_cell_volume 8298.5(10)
_cod_original_sg_symbol_H-M Fdd2
_cod_database_code 7202199

loop_
_symmetry_equiv_pos_as_xyz
'x, y, z'
'-x, -y, z'
'x+1/4, -y+1/4, z+1/4'
'-x+1/4, y+1/4, z+1/4'
'x, y+1/2, z+1/2'
'-x, -y+1/2, z+1/2'
'x+1/4, -y+3/4, z+3/4'
'-x+1/4, y+3/4, z+3/4'
'x+1/2, y, z+1/2'
'-x+1/2, -y, z+1/2'
'x+3/4, -y+1/4, z+3/4'
'-x+3/4, y+1/4, z+3/4'
'x+1/2, y+1/2, z'
'-x+1/2, -y+1/2, z'
'x+3/4, -y+3/4, z+1/4'
'-x+3/4, y+3/4, z+1/4'

loop_
_atom_site_label
_atom_site_type_symbol
_atom_site_fract_x
_atom_site_fract_y
_atom_site_fract_z
_atom_site_U_iso_or_equiv
_atom_site_adp_type
_atom_site_occupancy
_atom_site_symmetry_multiplicity
_atom_site_calc_flag
_atom_site_refinement_flags
_atom_site_disorder_assembly
_atom_site_disorder_group
Cu1 Cu 0.516028(7) 0.39747(3) 0.36880(2) 0.01058(6) Uani 1 1 d . . .
O1 O 0.51556(5) 0.6611(2) 0.29774(13) 0.0165(4) Uani 1 1 d . . .
O2 O 0.53759(5) 0.4722(2) 0.28373(12) 0.0150(4) Uani 1 1 d . . .
C1 C 0.55425(8) 0.6376(3) 0.20534(18) 0.0176(6) Uani 1 1 d . . .
C2 C 0.57720(8) 0.5620(3) 0.17694(19) 0.0239(7) Uani 1 1 d . . .
H2 H 0.5804 0.4802 0.1968 0.029 Uiso 1 1 calc R . .
C3 C 0.59539(8) 0.6093(4) 0.1185(2) 0.0286(7) Uani 1 1 d . . .
I3 I 0.629411(7) 0.49330(3) 0.07331(2) 0.05067(9) Uani 1 1 d . . .
C4 C 0.59113(10) 0.7286(4) 0.0900(2) 0.0356(9) Uani 1 1 d . . .
H4 H 0.6039 0.7602 0.0511 0.043 Uiso 1 1 calc R . .
C5 C 0.56804(10) 0.8017(4) 0.1188(3) 0.0370(9) Uani 1 1 d . . .
H5 H 0.5648 0.8834 0.0988 0.044 Uiso 1 1 calc R . .
C6 C 0.54952(9) 0.7571(3) 0.1765(2) 0.0271(7) Uani 1 1 d . . .
H6 H 0.5337 0.8080 0.1961 0.033 Uiso 1 1 calc R . .
C7 C 0.53426(7) 0.5866(3) 0.26717(17) 0.0140(5) Uani 1 1 d . . .
O11 O 0.54187(5) 0.4920(2) 0.44095(12) 0.0156(4) Uani 1 1 d . . .
C11 C 0.54900(7) 0.6316(3) 0.54331(17) 0.0139(5) Uani 1 1 d . . .
O12 O 0.50877(5) 0.6499(2) 0.45694(13) 0.0156(4) Uani 1 1 d . . .
C12 C 0.57980(7) 0.6095(3) 0.54860(17) 0.0161(6) Uani 1 1 d . . .
H12 H 0.5904 0.5720 0.5074 0.019 Uiso 1 1 calc R . .
C13 C 0.59492(7) 0.6430(3) 0.61498(19) 0.0193(6) Uani 1 1 d . . .
I13 I 0.641428(5) 0.61133(2) 0.623220(11) 0.02776(6) Uani 1 1 d . . .
C14 C 0.57972(8) 0.6967(4) 0.67594(19) 0.0260(7) Uani 1 1 d . . .
H14 H 0.5903 0.7190 0.7211 0.031 Uiso 1 1 calc R . .
C15 C 0.54884(8) 0.7178(4) 0.67032(19) 0.0252(7) Uani 1 1 d . . .
H15 H 0.5382 0.7529 0.7122 0.030 Uiso 1 1 calc R . .
C16 C 0.53359(8) 0.6879(3) 0.60384(18) 0.0200(6) Uani 1 1 d . . .
H16 H 0.5127 0.7056 0.5994 0.024 Uiso 1 1 calc R . .
C17 C 0.53203(7) 0.5881(3) 0.47445(16) 0.0132(5) Uani 1 1 d . . .
O1S O 0.53994(5) 0.22306(19) 0.36779(14) 0.0191(4) Uani 1 1 d . . .
N1S N 0.54172(8) 0.0286(3) 0.4201(2) 0.0288(7) Uani 1 1 d . . .
C1S C 0.54185(12) -0.0480(4) 0.4893(3) 0.0449(12) Uani 1 1 d . . .
H1S1 H 0.5404 0.0066 0.5342 0.067 Uiso 1 1 calc R . .
H1S2 H 0.5606 -0.0965 0.4917 0.067 Uiso 1 1 calc R . .
H1S3 H 0.5246 -0.1054 0.4885 0.067 Uiso 1 1 calc R . .
C2S C 0.54339(14) -0.0335(4) 0.3469(3) 0.0514(13) Uani 1 1 d . . .
H2S1 H 0.5387 0.0266 0.3063 0.077 Uiso 1 1 calc R . .
H2S2 H 0.5288 -0.1025 0.3454 0.077 Uiso 1 1 calc R . .
H2S3 H 0.5637 -0.0668 0.3393 0.077 Uiso 1 1 calc R . .
C3S C 0.53940(8) 0.1525(3) 0.4243(2) 0.0218(6) Uani 1 1 d . . .
H3S H 0.5372 0.1894 0.4733 0.026 Uiso 1 1 calc R . .

loop_
_atom_site_aniso_label
_atom_site_aniso_U_11
_atom_site_aniso_U_22
_atom_site_aniso_U_33
_atom_site_aniso_U_23
_atom_site_aniso_U_13
_atom_site_aniso_U_12
Cu1 0.01153(14) 0.01032(13) 0.00989(14) 0.00014(13) 0.00094(13) 0.00057(11)
O1 0.0163(10) 0.0145(9) 0.0187(11) 0.0024(8) 0.0032(8) -0.0011(8)
O2 0.0180(10) 0.0142(9) 0.0126(10) -0.0007(7) 0.0031(8) -0.0005(8)
C1 0.0173(14) 0.0216(15) 0.0140(14) 0.0024(11) -0.0001(11) -0.0060(11)
C2 0.0253(17) 0.0273(17) 0.0191(15) 0.0021(12) 0.0037(13) -0.0066(13)
C3 0.0283(17) 0.0338(17) 0.0236(16) -0.0035(15) 0.0100(16) -0.0085(14)
I3 0.03911(16) 0.05400(18) 0.05891(19) -0.00935(15) 0.03044(15) -0.00622(14)
C4 0.036(2) 0.044(2) 0.0261(19) 0.0132(16) 0.0065(16) -0.0118(18)
C5 0.041(2) 0.0332(18) 0.037(2) 0.0204(18) 0.0004(19) -0.0069(16)
C6 0.0284(18) 0.0258(17) 0.0271(17) 0.0099(14) 0.0007(14) -0.0037(14)
C7 0.0135(14) 0.0164(13) 0.0120(13) 0.0023(10) -0.0024(10) -0.0034(10)
O11 0.0139(10) 0.0190(10) 0.0138(10) -0.0037(8) -0.0030(8) 0.0012(8)
C11 0.0145(14) 0.0159(13) 0.0113(12) 0.0009(10) -0.0021(10) -0.0007(10)
O12 0.0139(10) 0.0180(10) 0.0151(10) -0.0029(8) -0.0036(8) 0.0020(8)
C12 0.0168(14) 0.0187(14) 0.0128(13) 0.0008(10) -0.0016(11) 0.0001(10)
C13 0.0168(14) 0.0253(14) 0.0159(14) -0.0029(12) -0.0043(12) -0.0044(11)
I13 0.01599(9) 0.04776(13) 0.01953(9) -0.00395(10) -0.00611(8) -0.00050(9)
C14 0.0271(18) 0.0364(19) 0.0145(15) -0.0050(13) -0.0041(13) 0.0002(14)
C15 0.0253(17) 0.0362(19) 0.0141(14) -0.0082(13) 0.0025(13) 0.0041(14)
C16 0.0194(15) 0.0235(14) 0.0170(14) -0.0023(11) 0.0010(11) 0.0009(11)
C17 0.0134(13) 0.0150(13) 0.0113(13) 0.0008(10) -0.0006(10) -0.0024(10)
O1S 0.0216(10) 0.0165(9) 0.0193(10) 0.0004(9) 0.0030(9) 0.0072(8)
N1S 0.0299(16) 0.0162(14) 0.0403(18) 0.0033(12) -0.0034(14) 0.0036(11)
C1S 0.051(3) 0.0253(19) 0.058(3) 0.0221(19) -0.022(2) -0.0061(18)
C2S 0.066(3) 0.029(2) 0.059(3) -0.012(2) 0.008(2) 0.007(2)
C3S 0.0236(16) 0.0169(14) 0.0250(16) -0.0011(11) -0.0048(13) 0.0015(11)

loop_
_atom_type_symbol
_atom_type_description
_atom_type_scat_dispersion_real
_atom_type_scat_dispersion_imag
_atom_type_scat_source
C C 0.0033 0.0016 'International Tables Vol C Tables 4.2.6.8 and 6.1.1.4'
H H 0.0000 0.0000 'International Tables Vol C Tables 4.2.6.8 and 6.1.1.4'
N N 0.0061 0.0033 'International Tables Vol C Tables 4.2.6.8 and 6.1.1.4'
O O 0.0106 0.0060 'International Tables Vol C Tables 4.2.6.8 and 6.1.1.4'
Cu Cu 0.3201 1.2651 'International Tables Vol C Tables 4.2.6.8 and 6.1.1.4'
I I -0.4742 1.8119 'International Tables Vol C Tables 4.2.6.8 and 6.1.1.4'

loop_
_geom_angle_atom_site_label_1
_geom_angle_atom_site_label_2
_geom_angle_atom_site_label_3
_geom_angle
_geom_angle_site_symmetry_1
_geom_angle_site_symmetry_3
_geom_angle_publ_flag
O2 Cu1 O12 170.35(9) . 2_665 ?
O2 Cu1 O1 89.77(10) . 2_665 ?
O12 Cu1 O1 90.92(10) 2_665 2_665 ?
O2 Cu1 O11 89.75(10) . . ?
O12 Cu1 O11 87.36(9) 2_665 . ?
O1 Cu1 O11 166.62(9) 2_665 . ?
O2 Cu1 O1S 96.04(9) . . ?
O12 Cu1 O1S 93.50(9) 2_665 . ?
O1 Cu1 O1S 94.15(9) 2_665 . ?
O11 Cu1 O1S 99.19(9) . . ?
O2 Cu1 Cu1 85.72(7) . 2_665 ?
O12 Cu1 Cu1 84.82(7) 2_665 2_665 ?
O1 Cu1 Cu1 82.97(7) 2_665 2_665 ?
O11 Cu1 Cu1 83.67(7) . 2_665 ?
O1S Cu1 Cu1 176.63(7) . 2_665 ?
C7 O1 Cu1 122.20(19) . 2_665 ?
C7 O2 Cu1 121.0(2) . . ?
C6 C1 C2 120.9(3) . . ?
C6 C1 C7 120.4(3) . . ?
C2 C1 C7 118.7(3) . . ?
C1 C2 C3 118.4(3) . . ?
C1 C2 H2 120.8 . . ?
C3 C2 H2 120.8 . . ?
C4 C3 C2 121.2(4) . . ?
C4 C3 I3 120.3(3) . . ?
C2 C3 I3 118.5(3) . . ?
C3 C4 C5 119.3(3) . . ?
C3 C4 H4 120.3 . . ?
C5 C4 H4 120.3 . . ?
C4 C5 C6 120.8(4) . . ?
C4 C5 H5 119.6 . . ?
C6 C5 H5 119.6 . . ?
C1 C6 C5 119.4(4) . . ?
C1 C6 H6 120.3 . . ?
C5 C6 H6 120.3 . . ?
O2 C7 O1 125.8(3) . . ?
O2 C7 C1 116.5(3) . . ?
O1 C7 C1 117.7(3) . . ?
C17 O11 Cu1 120.7(2) . . ?
C12 C11 C16 120.2(3) . . ?
C12 C11 C17 119.7(3) . . ?
C16 C11 C17 119.9(3) . . ?
C17 O12 Cu1 121.04(19) . 2_665 ?
C13 C12 C11 119.1(3) . . ?
C13 C12 H12 120.4 . . ?
C11 C12 H12 120.4 . . ?
C14 C13 C12 121.0(3) . . ?
C14 C13 I13 119.5(2) . . ?
C12 C13 I13 119.5(2) . . ?
C13 C14 C15 119.4(3) . . ?
C13 C14 H14 120.3 . . ?
C15 C14 H14 120.3 . . ?
C16 C15 C14 120.2(3) . . ?
C16 C15 H15 119.9 . . ?
C14 C15 H15 119.9 . . ?
C15 C16 C11 119.9(3) . . ?
C15 C16 H16 120.1 . . ?
C11 C16 H16 120.1 . . ?
O11 C17 O12 126.5(3) . . ?
O11 C17 C11 117.0(3) . . ?
O12 C17 C11 116.5(3) . . ?
C3S O1S Cu1 120.6(2) . . ?
C3S N1S C2S 120.6(4) . . ?
C3S N1S C1S 120.7(4) . . ?
C2S N1S C1S 118.7(3) . . ?
N1S C1S H1S1 109.5 . . ?
N1S C1S H1S2 109.5 . . ?
H1S1 C1S H1S2 109.5 . . ?
N1S C1S H1S3 109.5 . . ?
H1S1 C1S H1S3 109.5 . . ?
H1S2 C1S H1S3 109.5 . . ?
N1S C2S H2S1 109.5 . . ?
N1S C2S H2S2 109.5 . . ?
H2S1 C2S H2S2 109.5 . . ?
N1S C2S H2S3 109.5 . . ?
H2S1 C2S H2S3 109.5 . . ?
H2S2 C2S H2S3 109.5 . . ?
O1S C3S N1S 123.9(3) . . ?
O1S C3S H3S 118.1 . . ?
N1S C3S H3S 118.1 . . ?

loop_
_geom_bond_atom_site_label_1
_geom_bond_atom_site_label_2
_geom_bond_distance
_geom_bond_site_symmetry_2
_geom_bond_publ_flag
Cu1 O2 1.943(2) . ?
Cu1 O12 1.963(2) 2_665 ?
Cu1 O1 1.977(2) 2_665 ?
Cu1 O11 1.983(2) . ?
Cu1 O1S 2.142(2) . ?
Cu1 Cu1 2.6093(6) 2_665 ?
O1 C7 1.268(4) . ?
O1 Cu1 1.977(2) 2_665 ?
O2 C7 1.263(4) . ?
C1 C6 1.387(5) . ?
C1 C2 1.392(5) . ?
C1 C7 1.503(4) . ?
C2 C3 1.399(5) . ?
C2 H2 0.9500 . ?
C3 C4 1.379(6) . ?
C3 I3 2.107(4) . ?
C4 C5 1.383(7) . ?
C4 H4 0.9500 . ?
C5 C6 1.387(5) . ?
C5 H5 0.9500 . ?
C6 H6 0.9500 . ?
O11 C17 1.260(4) . ?
C11 C12 1.391(4) . ?
C11 C16 1.398(4) . ?
C11 C17 1.496(4) . ?
O12 C17 1.263(4) . ?
O12 Cu1 1.963(2) 2_665 ?
C12 C13 1.390(4) . ?
C12 H12 0.9500 . ?
C13 C14 1.388(5) . ?
C13 I13 2.098(3) . ?
C14 C15 1.393(5) . ?
C14 H14 0.9500 . ?
C15 C16 1.385(5) . ?
C15 H15 0.9500 . ?
C16 H16 0.9500 . ?
O1S C3S 1.244(4) . ?
N1S C3S 1.327(4) . ?
N1S C2S 1.445(6) . ?
N1S C1S 1.462(5) . ?
C1S H1S1 0.9800 . ?
C1S H1S2 0.9800 . ?
C1S H1S3 0.9800 . ?
C2S H2S1 0.9800 . ?
C2S H2S2 0.9800 . ?
C2S H2S3 0.9800 . ?
C3S H3S 0.9500 . ?

loop_
_geom_torsion_atom_site_label_1
_geom_torsion_atom_site_label_2
_geom_torsion_atom_site_label_3
_geom_torsion_atom_site_label_4
_geom_torsion
_geom_torsion_site_symmetry_1
_geom_torsion_site_symmetry_2
_geom_torsion_site_symmetry_3
_geom_torsion_site_symmetry_4
_geom_torsion_publ_flag
O1 Cu1 O2 C7 95.3(2) 2_665 . . . ?
O11 Cu1 O2 C7 -71.3(2) . . . . ?
O1S Cu1 O2 C7 -170.5(2) . . . . ?
Cu1 Cu1 O2 C7 12.3(2) 2_665 . . . ?
C6 C1 C2 C3 -0.1(5) . . . . ?
C7 C1 C2 C3 178.9(3) . . . . ?
C1 C2 C3 C4 0.9(6) . . . . ?
C1 C2 C3 I3 -178.4(3) . . . . ?
C2 C3 C4 C5 -1.4(6) . . . . ?
I3 C3 C4 C5 177.9(3) . . . . ?
C3 C4 C5 C6 1.0(7) . . . . ?
C2 C1 C6 C5 -0.3(6) . . . . ?
C7 C1 C6 C5 -179.2(3) . . . . ?
C4 C5 C6 C1 -0.2(6) . . . . ?
Cu1 O2 C7 O1 -6.2(4) . . . . ?
Cu1 O2 C7 C1 174.2(2) . . . . ?
Cu1 O1 C7 O2 -8.6(4) 2_665 . . . ?
Cu1 O1 C7 C1 171.0(2) 2_665 . . . ?
C6 C1 C7 O2 171.5(3) . . . . ?
C2 C1 C7 O2 -7.5(4) . . . . ?
C6 C1 C7 O1 -8.2(5) . . . . ?
C2 C1 C7 O1 172.8(3) . . . . ?
O2 Cu1 O11 C17 103.2(2) . . . . ?
O12 Cu1 O11 C17 -67.5(2) 2_665 . . . ?
O1 Cu1 O11 C17 15.3(6) 2_665 . . . ?
O1S Cu1 O11 C17 -160.7(2) . . . . ?
Cu1 Cu1 O11 C17 17.5(2) 2_665 . . . ?
C16 C11 C12 C13 0.6(5) . . . . ?
C17 C11 C12 C13 -175.8(3) . . . . ?
C11 C12 C13 C14 0.6(5) . . . . ?
C11 C12 C13 I13 -179.5(2) . . . . ?
C12 C13 C14 C15 -0.2(5) . . . . ?
I13 C13 C14 C15 179.9(3) . . . . ?
C13 C14 C15 C16 -1.4(6) . . . . ?
C14 C15 C16 C11 2.6(6) . . . . ?
C12 C11 C16 C15 -2.2(5) . . . . ?
C17 C11 C16 C15 174.2(3) . . . . ?
Cu1 O11 C17 O12 -15.3(4) . . . . ?
Cu1 O11 C17 C11 162.7(2) . . . . ?
Cu1 O12 C17 O11 -1.2(4) 2_665 . . . ?
Cu1 O12 C17 C11 -179.2(2) 2_665 . . . ?
C12 C11 C17 O11 29.6(4) . . . . ?
C16 C11 C17 O11 -146.9(3) . . . . ?
C12 C11 C17 O12 -152.2(3) . . . . ?
C16 C11 C17 O12 31.4(4) . . . . ?
O2 Cu1 O1S C3S 162.2(3) . . . . ?
O12 Cu1 O1S C3S -16.4(3) 2_665 . . . ?
O1 Cu1 O1S C3S -107.6(3) 2_665 . . . ?
O11 Cu1 O1S C3S 71.5(3) . . . . ?
Cu1 O1S C3S N1S 150.1(3) . . . . ?
C2S N1S C3S O1S -3.5(6) . . . . ?
C1S N1S C3S O1S 178.1(4) . . . . ?
